data_7058619
loop_
_publ_author_name
'Kappenberg, Yuri G.'
'Ketzer, Alex'
'Stefanello, Felipe S.'
'Salbego, Paulo R. S.'
'Acunha, Thiago V.'
'Abbadi, Bruno L.'
'Bizarro, Cristiano V.'
'Basso, Luiz A.'
'Machado, Pablo'
'Martins, Marcos A. P.'
'Zanatta, Nilo'
'Iglesias, Bernardo A.'
'Bonacorso, Helio G.'

_publ_section_title
;
 Synthesis and photophysical, thermal and antimycobacterial properties of
 novel 6-amino-2-alkyl(aryl/heteroaryl)-4-(trifluoromethyl) quinolines
;
_journal_issue 31
_journal_name_full 'New Journal of Chemistry'
_journal_page_first 12375
_journal_paper_doi 10.1039/C9NJ01681C
_journal_volume 43
_journal_year 2019
_chemical_formula_moiety 'C16  H13  F3  N2  O'
_chemical_formula_sum 'C16 H13 F3 N2 O'
_chemical_formula_weight 306.28
_chemical_name_common 'enamino ketone trifluoromethyl'
_chemical_name_systematic (Z)-4-((4-aminophenyl)amino)-1,1,1-trifluoro-4-phenylbut-3-en-2-one
_space_group_crystal_system monoclinic
_space_group_IT_number 14
_space_group_name_Hall '-P 2ybc'
_space_group_name_H-M_alt 'P 1 21/c 1'
_symmetry_space_group_name_Hall '-P 2ybc'
_symmetry_space_group_name_H-M 'P 1 21/c 1'
_atom_sites_solution_hydrogens mixed
_atom_sites_solution_primary direct
_atom_sites_solution_secondary difmap
_audit_creation_method SHELXL-2018/3
_audit_update_record
;
2019-06-21 deposited with the CCDC.    2019-07-16 downloaded from the CCDC.
;
_cell_angle_alpha 90
_cell_angle_beta 100.792(2)
_cell_angle_gamma 90
_cell_formula_units_Z 4
_cell_length_a 12.0703(9)
_cell_length_b 5.8282(4)
_cell_length_c 20.5755(14)
_cell_measurement_reflns_used 9925
_cell_measurement_temperature 100(2)
_cell_measurement_theta_max 26.64
_cell_measurement_theta_min 2.39
_cell_volume 1421.85(17)
_computing_cell_refinement 'BRUKER SAINT'
_computing_data_collection 'BRUKER APEX-III'
_computing_data_reduction 'BRUKER SOFTWARE'
_computing_molecular_graphics 'ORTEP-3 for Windows (Farrugia, 2012)'
_computing_publication_material 'WinGX publication routines (Farrugia, 2012)'
_computing_structure_refinement 'SHELXL-2018/3 (Sheldrick, 2018)'
_computing_structure_solution 'SHELXT-2014 (Sheldrick, 2015)'
_diffrn_ambient_temperature 100(2)
_diffrn_detector_area_resol_mean 10.4167
_diffrn_measured_fraction_theta_full 0.998
_diffrn_measured_fraction_theta_max 0.998
_diffrn_measurement_device_type 'Bruker D8 Venture'
_diffrn_measurement_method 'phi and omega scans'
_diffrn_radiation_type MoK\a
_diffrn_radiation_wavelength 0.71073
_diffrn_reflns_av_R_equivalents 0.0919
_diffrn_reflns_av_unetI/netI 0.0389
_diffrn_reflns_Laue_measured_fraction_full 0.998
_diffrn_reflns_Laue_measured_fraction_max 0.998
_diffrn_reflns_limit_h_max 15
_diffrn_reflns_limit_h_min -15
_diffrn_reflns_limit_k_max 7
_diffrn_reflns_limit_k_min -7
_diffrn_reflns_limit_l_max 26
_diffrn_reflns_limit_l_min -26
_diffrn_reflns_number 38690
_diffrn_reflns_point_group_measured_fraction_full 0.998
_diffrn_reflns_point_group_measured_fraction_max 0.998
_diffrn_reflns_theta_full 25.242
_diffrn_reflns_theta_max 27.152
_diffrn_reflns_theta_min 2.391
_diffrn_source 'fine-focus sealed tube'
_exptl_absorpt_coefficient_mu 0.118
_exptl_absorpt_correction_T_max 0.746
_exptl_absorpt_correction_T_min 0.56
_exptl_absorpt_correction_type multi-scan
_exptl_absorpt_process_details
;
   SADABS-2016/2 - Bruker AXS area detector scaling and absorption correction.
Reference: Krause, L., Herbst-Irmer, R., Sheldrick G.M. & Stalke D.
J. Appl. Cryst. 48 (2015) 3-10.
;
_exptl_crystal_colour yellow
_exptl_crystal_density_diffrn 1.431
_exptl_crystal_density_meas ?
_exptl_crystal_density_method 'not measured'
_exptl_crystal_description block
_exptl_crystal_F_000 632
_exptl_crystal_size_max 0.397
_exptl_crystal_size_mid 0.091
_exptl_crystal_size_min 0.055
_exptl_transmission_factor_max 0.7455
_exptl_transmission_factor_min 0.5601
_refine_diff_density_max 0.572
_refine_diff_density_min -0.457
_refine_diff_density_rms 0.074
_refine_ls_extinction_method none
_refine_ls_goodness_of_fit_ref 1.056
_refine_ls_hydrogen_treatment mixed
_refine_ls_matrix_type full
_refine_ls_number_parameters 204
_refine_ls_number_reflns 3156
_refine_ls_number_restraints 3
_refine_ls_restrained_S_all 1.055
_refine_ls_R_factor_all 0.0830
_refine_ls_R_factor_gt 0.0585
_refine_ls_shift/su_max 0.000
_refine_ls_shift/su_mean 0.000
_refine_ls_structure_factor_coef Fsqd
_refine_ls_weighting_details 'w=1/[\s^2^(Fo^2^)+(0.0749P)^2^+1.0510P] where P=(Fo^2^+2Fc^2^)/3'
_refine_ls_weighting_scheme calc
_refine_ls_wR_factor_gt 0.1377
_refine_ls_wR_factor_ref 0.1505
_reflns_Friedel_coverage 0.000
_reflns_number_gt 2384
_reflns_number_total 3156
_reflns_threshold_expression 'I > 2\s(I)'
_cod_data_source_file c9nj01681c2.cif
_cod_data_source_block compound_3b
_cod_depositor_comments
;
The following automatic conversions were performed:

'_exptl_crystal_density_meas' value 'not measured' was changed to '?'
- the value is perceived as not measured.

Automatic conversion script
Id: cif_fix_values 4973 2017-02-22 13:04:09Z antanas 

 Adding full bibliography for 7058619--7058620.cif.
;
_cod_database_code 7058619
_shelx_space_group_comment
;
The symmetry employed for this shelxl refinement is uniquely defined
by the following loop, which should always be used as a source of
symmetry information in preference to the above space-group names.
They are only intended as comments.
;
_shelx_estimated_absorpt_t_min 0.955
_shelx_estimated_absorpt_t_max 0.994
_exptl_absorpt_special_details none

loop_
_space_group_symop_operation_xyz
'x, y, z'
'-x, y+1/2, -z+1/2'
'-x, -y, -z'
'x, -y-1/2, z-1/2'

loop_
_atom_site_label
_atom_site_type_symbol
_atom_site_fract_x
_atom_site_fract_y
_atom_site_fract_z
_atom_site_U_iso_or_equiv
_atom_site_adp_type
_atom_site_occupancy
_atom_site_site_symmetry_order
_atom_site_calc_flag
_atom_site_refinement_flags_posn
_atom_site_refinement_flags_adp
C1 C 0.12818(19) 0.7652(4) 0.50820(10) 0.0255(5) Uani 1 1 d . .
C2 C 0.19370(17) 0.5724(4) 0.48289(9) 0.0199(4) Uani 1 1 d . .
C3 C 0.17013(17) 0.5242(4) 0.41472(9) 0.0188(4) Uani 1 1 d . .
H3 H 0.112305 0.608382 0.387104 0.023 Uiso 1 1 calc R U
C4 C 0.22838(16) 0.3579(3) 0.38634(9) 0.0165(4) Uani 1 1 d . .
C41 C 0.19743(17) 0.3237(3) 0.31349(9) 0.0177(4) Uani 1 1 d . .
C42 C 0.14510(18) 0.1215(4) 0.28857(10) 0.0236(5) Uani 1 1 d . .
H42 H 0.132246 0.002558 0.317844 0.028 Uiso 1 1 calc R U
C43 C 0.11149(19) 0.0938(4) 0.22035(11) 0.0300(5) Uani 1 1 d . .
H43 H 0.074775 -0.043330 0.203046 0.036 Uiso 1 1 calc R U
C44 C 0.1317(2) 0.2659(4) 0.17820(10) 0.0310(6) Uani 1 1 d . .
H44 H 0.110185 0.245348 0.131742 0.037 Uiso 1 1 calc R U
C45 C 0.1830(2) 0.4679(4) 0.20269(10) 0.0295(5) Uani 1 1 d . .
H45 H 0.196039 0.585946 0.173168 0.035 Uiso 1 1 calc R U
C46 C 0.21557(18) 0.4985(4) 0.27073(10) 0.0230(5) Uani 1 1 d . .
H46 H 0.249992 0.637993 0.287809 0.028 Uiso 1 1 calc R U
C411 C 0.38315(16) 0.0716(3) 0.40042(9) 0.0165(4) Uani 1 1 d . .
C412 C 0.41181(17) -0.1285(3) 0.43634(9) 0.0176(4) Uani 1 1 d . .
H412 H 0.380663 -0.158088 0.474624 0.021 Uiso 1 1 calc R U
C413 C 0.48515(16) -0.2845(4) 0.41688(9) 0.0178(4) Uani 1 1 d . .
H413 H 0.503797 -0.420834 0.441857 0.021 Uiso 1 1 calc R U
C414 C 0.53254(16) -0.2442(4) 0.36061(9) 0.0174(4) Uani 1 1 d . .
C415 C 0.50542(17) -0.0403(4) 0.32615(10) 0.0221(5) Uani 1 1 d . .
H415 H 0.537685 -0.008321 0.288414 0.026 Uiso 1 1 calc R U
C416 C 0.43248(17) 0.1167(4) 0.34579(9) 0.0215(5) Uani 1 1 d . .
H416 H 0.415928 0.255890 0.321922 0.026 Uiso 1 1 calc R U
N41 N 0.30788(14) 0.2292(3) 0.42273(8) 0.0187(4) Uani 1 1 d D .
N414 N 0.60175(15) -0.4075(3) 0.33947(8) 0.0226(4) Uani 1 1 d D .
H41A H 0.644523 -0.490560 0.371652 0.027 Uiso 1 1 d DR U
H41B H 0.645004 -0.350917 0.313847 0.027 Uiso 1 1 d DR U
O21 O 0.26527(12) 0.4754(3) 0.52543(6) 0.0253(4) Uani 1 1 d . .
F11 F 0.19694(13) 0.9264(2) 0.53840(7) 0.0417(4) Uani 1 1 d . .
F12 F 0.07069(13) 0.6896(3) 0.55294(8) 0.0478(4) Uani 1 1 d . .
F13 F 0.05702(16) 0.8716(3) 0.46093(7) 0.0677(6) Uani 1 1 d . .
H41 H 0.316(2) 0.259(5) 0.4661(9) 0.048(8) Uiso 1 1 d D .

loop_
_atom_site_aniso_label
_atom_site_aniso_U_11
_atom_site_aniso_U_22
_atom_site_aniso_U_33
_atom_site_aniso_U_23
_atom_site_aniso_U_13
_atom_site_aniso_U_12
C1 0.0285(11) 0.0349(12) 0.0125(9) -0.0027(9) 0.0018(8) 0.0052(10)
C2 0.0197(10) 0.0265(11) 0.0136(9) -0.0001(8) 0.0035(8) 0.0013(9)
C3 0.0216(10) 0.0231(10) 0.0116(9) 0.0003(8) 0.0031(8) 0.0036(8)
C4 0.0185(10) 0.0198(10) 0.0117(9) 0.0023(8) 0.0043(7) -0.0014(8)
C41 0.0198(10) 0.0236(10) 0.0097(9) -0.0007(8) 0.0027(7) 0.0060(8)
C42 0.0249(11) 0.0263(11) 0.0187(10) -0.0012(9) 0.0020(8) 0.0037(9)
C43 0.0288(12) 0.0363(13) 0.0229(11) -0.0106(10) -0.0005(9) 0.0027(10)
C44 0.0334(13) 0.0455(14) 0.0119(9) -0.0059(10) -0.0017(9) 0.0115(11)
C45 0.0405(14) 0.0364(13) 0.0119(10) 0.0054(9) 0.0057(9) 0.0082(11)
C46 0.0311(12) 0.0254(11) 0.0131(9) -0.0002(9) 0.0058(8) 0.0036(9)
C411 0.0175(9) 0.0219(10) 0.0101(8) -0.0003(8) 0.0026(7) 0.0022(8)
C412 0.0203(10) 0.0239(10) 0.0089(8) 0.0007(8) 0.0033(7) -0.0014(8)
C413 0.0215(10) 0.0213(10) 0.0101(8) 0.0026(8) 0.0021(7) 0.0010(8)
C414 0.0174(9) 0.0253(10) 0.0090(8) -0.0022(8) 0.0012(7) 0.0011(8)
C415 0.0233(10) 0.0337(12) 0.0107(9) 0.0037(9) 0.0072(8) 0.0040(9)
C416 0.0265(11) 0.0257(11) 0.0132(9) 0.0079(8) 0.0057(8) 0.0055(9)
N41 0.0227(9) 0.0246(9) 0.0094(7) 0.0016(7) 0.0047(7) 0.0046(7)
N414 0.0265(9) 0.0299(10) 0.0121(8) 0.0012(7) 0.0056(7) 0.0073(8)
O21 0.0290(8) 0.0366(9) 0.0100(7) 0.0006(6) 0.0025(6) 0.0091(7)
F11 0.0526(9) 0.0370(8) 0.0406(8) -0.0181(7) 0.0215(7) -0.0062(7)
F12 0.0531(9) 0.0453(9) 0.0571(10) -0.0098(8) 0.0418(8) -0.0005(8)
F13 0.0873(13) 0.0835(13) 0.0234(7) -0.0193(8) -0.0127(8) 0.0657(11)

loop_
_atom_type_symbol
_atom_type_description
_atom_type_scat_dispersion_real
_atom_type_scat_dispersion_imag
_atom_type_scat_source
C C 0.0033 0.0016 'International Tables Vol C Tables 4.2.6.8 and 6.1.1.4'
H H 0.0000 0.0000 'International Tables Vol C Tables 4.2.6.8 and 6.1.1.4'
N N 0.0061 0.0033 'International Tables Vol C Tables 4.2.6.8 and 6.1.1.4'
O O 0.0106 0.0060 'International Tables Vol C Tables 4.2.6.8 and 6.1.1.4'
F F 0.0171 0.0103 'International Tables Vol C Tables 4.2.6.8 and 6.1.1.4'

loop_
_geom_angle_atom_site_label_1
_geom_angle_atom_site_label_2
_geom_angle_atom_site_label_3
_geom_angle
F13 C1 F12 108.25(19)
F13 C1 F11 106.0(2)
F12 C1 F11 105.80(17)
F13 C1 C2 113.68(16)
F12 C1 C2 111.41(19)
F11 C1 C2 111.30(18)
O21 C2 C3 126.51(19)
O21 C2 C1 115.58(17)
C3 C2 C1 117.90(17)
C4 C3 C2 122.35(18)
C4 C3 H3 118.8
C2 C3 H3 118.8
N41 C4 C3 121.64(17)
N41 C4 C41 120.62(17)
C3 C4 C41 117.73(17)
C42 C41 C46 120.18(18)
C42 C41 C4 119.73(18)
C46 C41 C4 120.00(18)
C41 C42 C43 119.7(2)
C41 C42 H42 120.1
C43 C42 H42 120.1
C44 C43 C42 119.8(2)
C44 C43 H43 120.1
C42 C43 H43 120.1
C43 C44 C45 120.76(19)
C43 C44 H44 119.6
C45 C44 H44 119.6
C44 C45 C46 119.9(2)
C44 C45 H45 120.0
C46 C45 H45 120.0
C41 C46 C45 119.6(2)
C41 C46 H46 120.2
C45 C46 H46 120.2
C412 C411 C416 119.11(18)
C412 C411 N41 118.64(17)
C416 C411 N41 122.18(18)
C413 C412 C411 120.55(18)
C413 C412 H412 119.7
C411 C412 H412 119.7
C412 C413 C414 120.77(18)
C412 C413 H413 119.6
C414 C413 H413 119.6
N414 C414 C415 121.58(17)
N414 C414 C413 120.37(18)
C415 C414 C413 118.02(18)
C416 C415 C414 121.25(18)
C416 C415 H415 119.4
C414 C415 H415 119.4
C415 C416 C411 120.23(19)
C415 C416 H416 119.9
C411 C416 H416 119.9
C4 N41 C411 128.07(16)
C4 N41 H41 112.8(18)
C411 N41 H41 118.9(18)
C414 N414 H41A 115.7
C414 N414 H41B 113.2
H41A N414 H41B 108.8

loop_
_geom_bond_atom_site_label_1
_geom_bond_atom_site_label_2
_geom_bond_distance
C1 F13 1.325(3)
C1 F12 1.328(3)
C1 F11 1.328(3)
C1 C2 1.521(3)
C2 O21 1.244(2)
C2 C3 1.406(3)
C3 C4 1.389(3)
C3 H3 0.9500
C4 N41 1.332(3)
C4 C41 1.489(3)
C41 C42 1.389(3)
C41 C46 1.390(3)
C42 C43 1.395(3)
C42 H42 0.9500
C43 C44 1.378(4)
C43 H43 0.9500
C44 C45 1.381(3)
C44 H44 0.9500
C45 C46 1.393(3)
C45 H45 0.9500
C46 H46 0.9500
C411 C412 1.389(3)
C411 C416 1.392(3)
C411 N41 1.427(2)
C412 C413 1.380(3)
C412 H412 0.9500
C413 C414 1.404(3)
C413 H413 0.9500
C414 N414 1.388(3)
C414 C415 1.391(3)
C415 C416 1.381(3)
C415 H415 0.9500
C416 H416 0.9500
N41 H41 0.896(17)
N414 H41A 0.9008
N414 H41B 0.8731

loop_
_geom_torsion_atom_site_label_1
_geom_torsion_atom_site_label_2
_geom_torsion_atom_site_label_3
_geom_torsion_atom_site_label_4
_geom_torsion
F13 C1 C2 O21 176.7(2)
F12 C1 C2 O21 -60.6(3)
F11 C1 C2 O21 57.2(2)
F13 C1 C2 C3 -1.9(3)
F12 C1 C2 C3 120.7(2)
F11 C1 C2 C3 -121.5(2)
O21 C2 C3 C4 -1.1(3)
C1 C2 C3 C4 177.39(19)
C2 C3 C4 N41 2.1(3)
C2 C3 C4 C41 -179.13(19)
N41 C4 C41 C42 66.9(3)
C3 C4 C41 C42 -111.8(2)
N41 C4 C41 C46 -116.4(2)
C3 C4 C41 C46 64.9(3)
C46 C41 C42 C43 0.4(3)
C4 C41 C42 C43 177.11(19)
C41 C42 C43 C44 0.8(3)
C42 C43 C44 C45 -1.3(3)
C43 C44 C45 C46 0.5(4)
C42 C41 C46 C45 -1.3(3)
C4 C41 C46 C45 -177.92(19)
C44 C45 C46 C41 0.8(3)
C416 C411 C412 C413 -2.2(3)
N41 C411 C412 C413 -179.38(17)
C411 C412 C413 C414 0.2(3)
C412 C413 C414 N414 -176.74(18)
C412 C413 C414 C415 1.5(3)
N414 C414 C415 C416 177.06(18)
C413 C414 C415 C416 -1.2(3)
C414 C415 C416 C411 -0.9(3)
C412 C411 C416 C415 2.6(3)
N41 C411 C416 C415 179.62(18)
C3 C4 N41 C411 -172.22(19)
C41 C4 N41 C411 9.1(3)
C412 C411 N41 C4 -143.8(2)
C416 C411 N41 C4 39.2(3)
